data_4034420
loop_
_publ_author_name
'Josa-Culler\'e, Laia'
'Hirst, Michael G.'
'Lockett, Jonathan P.'
'Thompson, Amber L.'
'Moloney, Mark G.'

_publ_section_title
;
 Spirocyclic Tetramates by Sequential Knoevenagel and [1,5]-Prototropic
 Shift.
;
_journal_issue 15
_journal_name_full 'The Journal of organic chemistry'
_journal_page_first 9671
_journal_page_last 9683
_journal_paper_doi 10.1021/acs.joc.9b01345
_journal_volume 84
_journal_year 2019
_chemical_absolute_configuration ad
_chemical_formula_moiety 'C24 H32 N2 O6 S1'
_chemical_formula_sum 'C24 H32 N2 O6 S'
_chemical_formula_weight 476.59
_chemical_melting_point ?
_space_group_IT_number 19
_space_group_name_Hall 'P 2ac 2ab'
_space_group_name_H-M_alt 'P 21 21 21'
_symmetry_cell_setting orthorhombic
_symmetry_space_group_name_Hall 'P 2ac 2ab'
_symmetry_space_group_name_H-M 'P 21 21 21'
_atom_sites_solution_hydrogens difmap
_atom_sites_solution_primary other
_audit_creation_date 2019-05-15
_audit_creation_method CRYSTALS_ver_14.61_build_7005
_cell_angle_alpha 90
_cell_angle_beta 90
_cell_angle_gamma 90
_cell_formula_units_Z 4
_cell_length_a 9.2640(2)
_cell_length_b 12.1677(3)
_cell_length_c 21.5109(6)
_cell_measurement_reflns_used 7721
_cell_measurement_temperature 150
_cell_measurement_theta_max 76
_cell_measurement_theta_min 4
_cell_volume 2424.74(10)
_computing_cell_refinement
; 
 CrysAlisPro (Rigaku Oxford Diffraction, 2017) 
;
_computing_data_collection 'SuperNova, (Oxford Diffraction, 2010)'
_computing_data_reduction
; 
 CrysAlisPro (Rigaku Oxford Diffraction, 2017) 
;
_computing_molecular_graphics 'CAMERON (Watkin et al., 1996)'
_computing_publication_material 'CRYSTALS (Betteridge et al., 2003)'
_computing_structure_refinement 'CRYSTALS (Betteridge et al., 2003)'
_computing_structure_solution 'Superflip (Palatinus & Chapuis, 2007)'
_diffrn_ambient_temperature 150
_diffrn_measured_fraction_theta_full 0.996
_diffrn_measured_fraction_theta_max 0.993
_diffrn_measurement_device Area
_diffrn_measurement_device_type 'Oxford Diffraction SuperNova'
_diffrn_measurement_method \w
_diffrn_radiation_monochromator 'focussing mirrors'
_diffrn_radiation_type 'Cu K\a'
_diffrn_radiation_wavelength 1.54184
_diffrn_reflns_av_R_equivalents 0.019
_diffrn_reflns_av_unetI/netI 0.030
_diffrn_reflns_limit_h_max 10
_diffrn_reflns_limit_h_min -11
_diffrn_reflns_limit_k_max 14
_diffrn_reflns_limit_k_min -15
_diffrn_reflns_limit_l_max 18
_diffrn_reflns_limit_l_min -26
_diffrn_reflns_number 13407
_diffrn_reflns_theta_full 74.988
_diffrn_reflns_theta_max 76.518
_diffrn_reflns_theta_min 4.174
_diffrn_standards_number 0
_exptl_absorpt_coefficient_mu 1.537
_exptl_absorpt_correction_T_max 0.79
_exptl_absorpt_correction_T_min 0.60
_exptl_absorpt_correction_type multi-scan
_exptl_absorpt_process_details
; 
 CrysAlisPro (Rigaku Oxford Diffraction, 2017) 
;
_exptl_crystal_colour clear_pale_colourless
_exptl_crystal_density_diffrn 1.305
_exptl_crystal_density_meas ?
_exptl_crystal_density_method 'not measured'
_exptl_crystal_description needle
_exptl_crystal_F_000 1016
_exptl_crystal_size_max 0.26
_exptl_crystal_size_mid 0.16
_exptl_crystal_size_min 0.15
_refine_diff_density_max 0.22
_refine_diff_density_min -0.41
_refine_ls_abs_structure_details
; 
 Parsons, Flack & Wagner (2013), 
 2134 Friedel Pairs 
;
_refine_ls_abs_structure_Flack -0.010(5)
_refine_ls_extinction_method None
_refine_ls_goodness_of_fit_ref 1.0104
_refine_ls_hydrogen_treatment constr
_refine_ls_matrix_type full
_refine_ls_number_parameters 299
_refine_ls_number_reflns 5020
_refine_ls_number_restraints 0
_refine_ls_R_factor_all 0.0328
_refine_ls_R_factor_gt 0.0320
_refine_ls_shift/su_max 0.0004879
_refine_ls_shift/su_mean 0.0000453
_refine_ls_structure_factor_coef Fsqd
_refine_ls_weighting_details
;
 Method= Modified Sheldrick 
 w=1/[\s^2^(F^2^) + ( 0.05P)^2^ + 0.93P] 
 ,where P=(max(Fo^2^,0) + 2Fc^2^)/3 
;
_refine_ls_weighting_scheme calc
_refine_ls_wR_factor_all 0.0879
_refine_ls_wR_factor_gt 0.0871
_refine_ls_wR_factor_ref 0.0879
_reflns_limit_h_max 11
_reflns_limit_h_min -11
_reflns_limit_k_max 15
_reflns_limit_k_min 0
_reflns_limit_l_max 26
_reflns_limit_l_min 0
_reflns_number_gt 4919
_reflns_number_total 5020
_reflns_threshold_expression I>2.0\s(I)
_oxford_diffrn_Wilson_B_factor 2.16
_oxford_diffrn_Wilson_scale 0.02
_oxford_refine_ls_r_factor_ref 0.0328
_oxford_refine_ls_scale 6.18(10)
_oxford_reflns_number_all 5020
_oxford_structure_analysis_title 7131
_cod_data_source_file jo9b01345_si_003.cif
_cod_data_source_block 8e
_cod_depositor_comments
;
The following automatic conversions were performed:

data item '_chemical_melting_point' value 'not measured' was changed
to '?' -- the value is undefined or not given.

data item '_exptl_crystal_density_meas' value 'not measured' was
changed to '?' -- the value is perceived as not measured.

Automatic conversion script
Id: cif_fix_values 6909 2019-04-08 15:41:33Z antanas 
;
_cod_original_sg_symbol_H-M 'P 21 21 21 '
_cod_original_formula_sum 'C24 H32 N2 O6 S1'

loop_
_cod_entry_issue_id
_cod_entry_issue_origin
_cod_entry_issue_severity
_cod_entry_issue_description
_cod_entry_issue_author
_cod_entry_issue_date
1 experiment error
;
  The structure contains too unusual chemical bonds. Going back to the
  original reference, the structure was supossed to be that of the compound
  named 8e in the paper, but in that case the atom labelled N17 should be
  a carbon and that labelled O18 should be a nitrogen.
  So it seems clear that it is not a structure with very unusual chemical
  bonds but a case of wrong assignment of element types.
;
"Miguel Quir\'os" 2020-06-17

_cod_database_code 4034420
_oxford_refine_reflns_threshold_expression_ref I>-10.0\s(I)
_oxford_hooft_y -0.008(6)
_oxford_bijvoet_difference -0.010(5)
_oxford_refined_flack_x -0.015(14)

loop_
_symmetry_equiv_pos_as_xyz
x,y,z
-x+1/2,-y,z+1/2
x+1/2,-y+1/2,-z
-x,y+1/2,-z+1/2

loop_
_atom_site_label
_atom_site_type_symbol
_atom_site_fract_x
_atom_site_fract_y
_atom_site_fract_z
_atom_site_U_iso_or_equiv
_atom_site_occupancy
_atom_site_adp_type
_atom_site_refinement_flags_posn
N1 N 0.59308(13) 0.53164(11) 0.45778(6) 0.0174 1.0000 Uani .
C2 C 0.67901(17) 0.48022(14) 0.50745(7) 0.0203 1.0000 Uani .
S3 S 0.86514(4) 0.47810(4) 0.47649(2) 0.0274 1.0000 Uani .
C4 C 0.82355(17) 0.56480(15) 0.41053(8) 0.0258 1.0000 Uani .
C5 C 0.66373(16) 0.54234(13) 0.39725(7) 0.0194 1.0000 Uani .
C6 C 0.58677(16) 0.64117(12) 0.36735(7) 0.0185 1.0000 Uani .
C7 C 0.49074(17) 0.69475(12) 0.41550(7) 0.0186 1.0000 Uani .
C8 C 0.50116(16) 0.61747(12) 0.47114(7) 0.0195 1.0000 Uani .
O9 O 0.60826(13) 0.66969(10) 0.31455(5) 0.0232 1.0000 Uani .
O10 O 0.44690(13) 0.63414(9) 0.52174(5) 0.0260 1.0000 Uani .
C11 C 0.56536(19) 0.80137(13) 0.43833(7) 0.0219 1.0000 Uani .
C12 C 0.56104(19) 0.88875(13) 0.38957(7) 0.0215 1.0000 Uani .
C13 C 0.6741(2) 0.96298(15) 0.38499(9) 0.0299 1.0000 Uani .
C14 C 0.6714(2) 1.04809(16) 0.34206(10) 0.0356 1.0000 Uani .
C15 C 0.5522(2) 1.05689(14) 0.30348(8) 0.0297 1.0000 Uani .
C16 C 0.43912(18) 0.98344(14) 0.30717(7) 0.0243 1.0000 Uani .
N17 N 0.44235(18) 0.89584(13) 0.34962(7) 0.0307 1.0000 Uani .
O18 O 0.33617(16) 0.81353(12) 0.34914(7) 0.0379 1.0000 Uani .
C19 C 0.1920(2) 0.83968(16) 0.32634(9) 0.0309 1.0000 Uani .
C20 C 0.1199(2) 0.73942(17) 0.29987(9) 0.0339 1.0000 Uani .
O21 O 0.11394(13) 0.65635(11) 0.34650(6) 0.0315 1.0000 Uani .
C22 C 0.25380(17) 0.62413(14) 0.36760(8) 0.0248 1.0000 Uani .
C23 C 0.33584(17) 0.72373(13) 0.39496(7) 0.0206 1.0000 Uani .
C24 C -0.0336(3) 0.7627(2) 0.27933(13) 0.0554 1.0000 Uani .
C25 C 0.22588(19) 0.53247(15) 0.41348(9) 0.0299 1.0000 Uani .
C26 C 0.6422(2) 0.44162(13) 0.35506(8) 0.0242 1.0000 Uani .
O27 O 0.73728(16) 0.39110(13) 0.33059(7) 0.0387 1.0000 Uani .
O28 O 0.50166(14) 0.42347(10) 0.34831(6) 0.0274 1.0000 Uani .
C29 C 0.4589(3) 0.32941(16) 0.31103(9) 0.0402 1.0000 Uani .
C30 C 0.62947(18) 0.36570(13) 0.52937(8) 0.0230 1.0000 Uani .
C31 C 0.4809(2) 0.37739(16) 0.55986(10) 0.0326 1.0000 Uani .
C32 C 0.6212(2) 0.28295(14) 0.47662(9) 0.0312 1.0000 Uani .
C33 C 0.7378(2) 0.32603(17) 0.57843(9) 0.0342 1.0000 Uani .
H21 H 0.6743 0.5308 0.5430 0.0227 1.0000 Uiso R
H41 H 0.8373 0.6415 0.4208 0.0296 1.0000 Uiso R
H42 H 0.8822 0.5430 0.3763 0.0313 1.0000 Uiso R
H111 H 0.5145 0.8259 0.4768 0.0256 1.0000 Uiso R
H112 H 0.6671 0.7831 0.4493 0.0257 1.0000 Uiso R
H131 H 0.7523 0.9565 0.4105 0.0357 1.0000 Uiso R
H141 H 0.7477 1.0965 0.3389 0.0430 1.0000 Uiso R
H151 H 0.5470 1.1139 0.2743 0.0357 1.0000 Uiso R
H161 H 0.3614 0.9905 0.2809 0.0290 1.0000 Uiso R
H191 H 0.1351 0.8670 0.3612 0.0364 1.0000 Uiso R
H192 H 0.1989 0.8963 0.2953 0.0359 1.0000 Uiso R
H201 H 0.1777 0.7123 0.2634 0.0410 1.0000 Uiso R
H221 H 0.3097 0.5966 0.3298 0.0295 1.0000 Uiso R
H231 H 0.2831 0.7460 0.4320 0.0242 1.0000 Uiso R
H242 H -0.0759 0.6928 0.2666 0.0823 1.0000 Uiso R
H241 H -0.0921 0.7903 0.3119 0.0820 1.0000 Uiso R
H243 H -0.0327 0.8138 0.2453 0.0830 1.0000 Uiso R
H252 H 0.3143 0.4951 0.4237 0.0442 1.0000 Uiso R
H253 H 0.1771 0.5594 0.4523 0.0448 1.0000 Uiso R
H251 H 0.1631 0.4801 0.3935 0.0447 1.0000 Uiso R
H293 H 0.3597 0.3380 0.2993 0.0605 1.0000 Uiso R
H291 H 0.4694 0.2647 0.3351 0.0589 1.0000 Uiso R
H292 H 0.5169 0.3204 0.2743 0.0594 1.0000 Uiso R
H311 H 0.4509 0.3054 0.5767 0.0481 1.0000 Uiso R
H313 H 0.4829 0.4310 0.5932 0.0480 1.0000 Uiso R
H312 H 0.4096 0.4019 0.5287 0.0480 1.0000 Uiso R
H322 H 0.5921 0.2128 0.4930 0.0460 1.0000 Uiso R
H321 H 0.7135 0.2779 0.4563 0.0464 1.0000 Uiso R
H323 H 0.5462 0.3043 0.4477 0.0463 1.0000 Uiso R
H332 H 0.7080 0.2540 0.5957 0.0505 1.0000 Uiso R
H333 H 0.7457 0.3796 0.6117 0.0512 1.0000 Uiso R
H331 H 0.8341 0.3178 0.5590 0.0507 1.0000 Uiso R

loop_
_atom_site_aniso_label
_atom_site_aniso_U_11
_atom_site_aniso_U_22
_atom_site_aniso_U_33
_atom_site_aniso_U_23
_atom_site_aniso_U_13
_atom_site_aniso_U_12
N1 0.0167(6) 0.0183(6) 0.0172(6) 0.0022(5) 0.0006(5) 0.0003(5)
C2 0.0176(7) 0.0220(7) 0.0213(7) 0.0023(6) -0.0026(5) -0.0001(6)
S3 0.01535(17) 0.0326(2) 0.0342(2) 0.00957(18) -0.00328(15) -0.00141(15)
C4 0.0149(7) 0.0320(8) 0.0303(8) 0.0081(7) 0.0011(6) -0.0021(6)
C5 0.0157(7) 0.0223(7) 0.0203(7) 0.0004(6) 0.0022(6) -0.0005(6)
C6 0.0149(7) 0.0196(7) 0.0209(7) 0.0002(6) -0.0016(6) -0.0037(6)
C7 0.0199(7) 0.0183(7) 0.0176(7) 0.0009(6) 0.0001(6) -0.0006(6)
C8 0.0189(7) 0.0181(7) 0.0216(7) 0.0006(6) 0.0002(6) -0.0007(5)
O9 0.0246(6) 0.0273(6) 0.0176(5) 0.0015(4) 0.0008(4) -0.0023(5)
O10 0.0321(6) 0.0253(6) 0.0205(5) 0.0018(5) 0.0064(5) 0.0043(5)
C11 0.0256(8) 0.0194(7) 0.0206(7) -0.0001(6) -0.0058(6) -0.0013(6)
C12 0.0280(8) 0.0170(7) 0.0196(7) 0.0008(6) -0.0026(6) 0.0008(6)
C13 0.0340(9) 0.0263(9) 0.0292(8) 0.0052(7) -0.0110(7) -0.0061(7)
C14 0.0403(10) 0.0284(9) 0.0381(10) 0.0091(8) -0.0106(8) -0.0129(8)
C15 0.0430(10) 0.0221(8) 0.0242(8) 0.0047(6) -0.0040(8) -0.0012(8)
C16 0.0282(8) 0.0245(7) 0.0202(7) -0.0001(6) -0.0041(6) 0.0048(7)
N17 0.0339(8) 0.0282(7) 0.0298(7) -0.0017(6) 0.0000(6) 0.0031(6)
O18 0.0322(7) 0.0391(7) 0.0426(8) 0.0078(6) -0.0075(6) -0.0022(6)
C19 0.0246(8) 0.0348(9) 0.0334(9) 0.0070(8) -0.0055(7) 0.0037(7)
C20 0.0239(9) 0.0455(11) 0.0323(9) 0.0053(8) -0.0051(7) -0.0037(8)
O21 0.0166(6) 0.0375(7) 0.0403(7) 0.0050(6) -0.0020(5) -0.0032(5)
C22 0.0160(7) 0.0287(8) 0.0296(8) -0.0008(7) 0.0008(6) -0.0018(6)
C23 0.0176(7) 0.0227(7) 0.0216(7) -0.0002(6) 0.0014(6) 0.0013(6)
C24 0.0282(11) 0.0708(16) 0.0671(16) 0.0228(14) -0.0191(11) -0.0081(11)
C25 0.0209(8) 0.0273(8) 0.0414(10) 0.0012(8) 0.0037(7) -0.0033(7)
C26 0.0292(8) 0.0227(7) 0.0208(7) 0.0008(6) 0.0027(7) 0.0045(7)
O27 0.0389(8) 0.0414(8) 0.0357(7) -0.0089(6) 0.0075(6) 0.0141(7)
O28 0.0306(6) 0.0237(6) 0.0278(6) -0.0067(5) 0.0016(5) -0.0045(5)
C29 0.0599(13) 0.0283(9) 0.0325(10) -0.0089(8) 0.0054(10) -0.0169(9)
C30 0.0195(7) 0.0218(7) 0.0277(8) 0.0066(6) -0.0006(7) 0.0013(6)
C31 0.0257(9) 0.0312(9) 0.0408(10) 0.0133(8) 0.0084(8) 0.0012(7)
C32 0.0357(9) 0.0223(8) 0.0355(9) 0.0028(7) 0.0004(8) -0.0042(7)
C33 0.0312(9) 0.0340(10) 0.0373(10) 0.0135(8) -0.0078(8) 0.0012(8)

loop_
_atom_type_symbol
_atom_type_scat_dispersion_real
_atom_type_scat_dispersion_imag
_atom_type_scat_Cromer_Mann_a1
_atom_type_scat_Cromer_Mann_b1
_atom_type_scat_Cromer_Mann_a2
_atom_type_scat_Cromer_Mann_b2
_atom_type_scat_Cromer_Mann_a3
_atom_type_scat_Cromer_Mann_b3
_atom_type_scat_Cromer_Mann_a4
_atom_type_scat_Cromer_Mann_b4
_atom_type_scat_Cromer_Mann_c
_atom_type_scat_source
C 0.0181 0.0091 2.3100 20.8439 1.0200 10.2075 1.5886 0.5687 0.8650 51.6512 0.2156 'International Tables Vol C 4.2.6.8 and 6.1.1.4'
H 0.0000 0.0000 0.4930 10.5109 0.3229 26.1257 0.1402 3.1424 0.0408 57.7998 0.0030 'International Tables Vol C 4.2.6.8 and 6.1.1.4'
S 0.3331 0.5567 6.9053 1.4679 5.2034 22.2151 1.4379 0.2536 1.5863 56.1720 0.8669 'International Tables Vol C 4.2.6.8 and 6.1.1.4'
O 0.0492 0.0322 3.0485 13.2771 2.2868 5.7011 1.5463 0.3239 0.8670 32.9089 0.2508 'International Tables Vol C 4.2.6.8 and 6.1.1.4'
N 0.0311 0.0180 12.2126 0.0057 3.1322 9.8933 2.0125 28.9975 1.1663 0.5826 -11.5290 'International Tables Vol C 4.2.6.8 and 6.1.1.4'

loop_
_geom_angle_atom_site_label_1
_geom_angle_atom_site_label_2
_geom_angle_atom_site_label_3
_geom_angle
_geom_angle_publ_flag
C2 N1 C5 116.23(12) yes
C2 N1 C8 120.33(13) yes
C5 N1 C8 113.25(12) yes
N1 C2 S3 104.41(10) yes
N1 C2 C30 116.45(13) yes
S3 C2 C30 112.05(11) yes
N1 C2 H21 105.9 no
S3 C2 H21 109.3 no
C30 C2 H21 108.4 no
C2 S3 C4 94.34(7) yes
S3 C4 C5 104.36(11) yes
S3 C4 H41 110.8 no
C5 C4 H41 110.0 no
S3 C4 H42 108.8 no
C5 C4 H42 110.9 no
H41 C4 H42 111.7 no
C4 C5 N1 106.38(13) yes
C4 C5 C6 112.72(13) yes
N1 C5 C6 103.54(12) yes
C4 C5 C26 112.16(13) yes
N1 C5 C26 113.34(13) yes
C6 C5 C26 108.43(12) yes
C5 C6 C7 108.85(13) yes
C5 C6 O9 122.87(14) yes
C7 C6 O9 128.23(15) yes
C6 C7 C8 103.55(12) yes
C6 C7 C11 108.37(13) yes
C8 C7 C11 103.84(12) yes
C6 C7 C23 116.71(13) yes
C8 C7 C23 115.13(12) yes
C11 C7 C23 108.32(13) yes
C7 C8 N1 110.04(13) yes
C7 C8 O10 124.99(14) yes
N1 C8 O10 124.66(14) yes
C7 C11 C12 111.19(13) yes
C7 C11 H111 107.6 no
C12 C11 H111 110.9 no
C7 C11 H112 108.1 no
C12 C11 H112 110.5 no
H111 C11 H112 108.5 no
C11 C12 C13 119.55(15) yes
C11 C12 N17 119.76(15) yes
C13 C12 N17 120.68(15) yes
C12 C13 C14 121.31(17) yes
C12 C13 H131 120.1 no
C14 C13 H131 118.6 no
C13 C14 C15 118.07(17) yes
C13 C14 H141 120.7 no
C15 C14 H141 121.2 no
C14 C15 C16 121.38(16) yes
C14 C15 H151 120.0 no
C16 C15 H151 118.7 no
C15 C16 N17 120.88(15) yes
C15 C16 H161 119.9 no
N17 C16 H161 119.2 no
C16 N17 C12 117.60(15) yes
C16 N17 O18 121.46(15) yes
C12 N17 O18 120.77(14) yes
N17 O18 C19 119.25(14) yes
N17 O18 C23 121.75(13) yes
C19 O18 C23 112.67(14) yes
O18 C19 C20 110.95(15) yes
O18 C19 H191 108.2 no
C20 C19 H191 109.1 no
O18 C19 H192 109.2 no
C20 C19 H192 110.3 no
H191 C19 H192 109.0 no
C19 C20 O21 109.04(15) yes
C19 C20 C24 112.07(19) yes
O21 C20 C24 107.56(16) yes
C19 C20 H201 109.0 no
O21 C20 H201 109.7 no
C24 C20 H201 109.5 no
C20 O21 C22 112.56(13) yes
O21 C22 C23 110.59(14) yes
O21 C22 C25 104.77(13) yes
C23 C22 C25 114.44(14) yes
O21 C22 H221 107.3 no
C23 C22 H221 108.1 no
C25 C22 H221 111.4 no
C7 C23 C22 112.76(13) yes
C7 C23 O18 111.08(12) yes
C22 C23 O18 109.14(13) yes
C7 C23 H231 107.2 no
C22 C23 H231 106.5 no
O18 C23 H231 110.0 no
C20 C24 H242 107.2 no
C20 C24 H241 112.8 no
H242 C24 H241 106.7 no
C20 C24 H243 109.6 no
H242 C24 H243 110.7 no
H241 C24 H243 109.8 no
C22 C25 H252 110.6 no
C22 C25 H253 112.3 no
H252 C25 H253 110.4 no
C22 C25 H251 107.4 no
H252 C25 H251 107.6 no
H253 C25 H251 108.4 no
C5 C26 O27 125.03(17) yes
C5 C26 O28 108.90(13) yes
O27 C26 O28 126.01(17) yes
C26 O28 C29 117.32(15) yes
O28 C29 H293 108.8 no
O28 C29 H291 109.0 no
H293 C29 H291 109.5 no
O28 C29 H292 113.0 no
H293 C29 H292 109.4 no
H291 C29 H292 107.2 no
C2 C30 C31 108.35(13) yes
C2 C30 C32 112.69(14) yes
C31 C30 C32 109.65(15) yes
C2 C30 C33 107.46(14) yes
C31 C30 C33 108.82(15) yes
C32 C30 C33 109.77(15) yes
C30 C31 H311 109.1 no
C30 C31 H313 111.2 no
H311 C31 H313 109.3 no
C30 C31 H312 109.8 no
H311 C31 H312 109.2 no
H313 C31 H312 108.2 no
C30 C32 H322 109.2 no
C30 C32 H321 109.7 no
H322 C32 H321 111.0 no
C30 C32 H323 109.8 no
H322 C32 H323 105.8 no
H321 C32 H323 111.2 no
C30 C33 H332 110.7 no
C30 C33 H333 110.2 no
H332 C33 H333 109.8 no
C30 C33 H331 109.3 no
H332 C33 H331 108.6 no
H333 C33 H331 108.2 no

loop_
_geom_bond_atom_site_label_1
_geom_bond_atom_site_label_2
_geom_bond_distance
_geom_bond_publ_flag
N1 C2 1.4720(19) yes
N1 C5 1.4632(19) yes
N1 C8 1.378(2) yes
C2 S3 1.8487(16) yes
C2 C30 1.541(2) yes
C2 H21 0.983 no
S3 C4 1.8095(18) yes
C4 C5 1.532(2) yes
C4 H41 0.968 no
C4 H42 0.953 no
C5 C6 1.539(2) yes
C5 C26 1.538(2) yes
C6 C7 1.513(2) yes
C6 O9 1.204(2) yes
C7 C8 1.525(2) yes
C7 C11 1.550(2) yes
C7 C23 1.542(2) yes
C8 O10 1.216(2) yes
C11 C12 1.494(2) yes
C11 H111 0.999 no
C11 H112 0.996 no
C12 C13 1.387(2) yes
C12 N17 1.398(2) yes
C13 C14 1.388(3) yes
C13 H131 0.911 no
C14 C15 1.386(3) yes
C14 H141 0.923 no
C15 C16 1.379(3) yes
C15 H151 0.937 no
C16 N17 1.404(2) yes
C16 H161 0.920 no
N17 O18 1.404(2) yes
O18 C19 1.458(2) yes
O18 C23 1.472(2) yes
C19 C20 1.503(3) yes
C19 H191 0.974 no
C19 H192 0.962 no
C20 O21 1.425(2) yes
C20 C24 1.515(3) yes
C20 H201 1.006 no
O21 C22 1.428(2) yes
C22 C23 1.547(2) yes
C22 C25 1.511(2) yes
C22 H221 1.020 no
C23 H231 0.973 no
C24 H242 0.976 no
C24 H241 0.946 no
C24 H243 0.960 no
C25 H252 0.962 no
C25 H253 1.004 no
C25 H251 0.964 no
C26 O27 1.196(2) yes
C26 O28 1.329(2) yes
O28 C29 1.453(2) yes
C29 H293 0.958 no
C29 H291 0.948 no
C29 H292 0.961 no
C30 C31 1.531(2) yes
C30 C32 1.519(2) yes
C30 C33 1.534(2) yes
C31 H311 0.988 no
C31 H313 0.970 no
C31 H312 0.988 no
C32 H322 0.962 no
C32 H321 0.962 no
C32 H323 0.968 no
C33 H332 0.991 no
C33 H333 0.971 no
C33 H331 0.991 no

loop_
_geom_hbond_atom_site_label_D
_geom_hbond_atom_site_label_H
_geom_hbond_atom_site_label_A
_geom_hbond_site_symmetry_A
_geom_hbond_angle_DHA
_geom_hbond_distance_DH
_geom_hbond_distance_HA
_geom_hbond_distance_DA
_geom_hbond_publ_flag
C13 H131 O10 3_566 159 0.91 2.57 3.436(3) yes
C15 H151 O9 4_655 138 0.94 2.49 3.246(3) yes
C25 H252 O28 . 127 0.96 2.53 3.202(3) yes
